data_4089551
loop_
_publ_author_name
'Madalska, Martyna'
'L\"onnecke, Peter'
'Ivanovski, Vladimir'
'Hey-Hawkins, Evamarie'

_publ_section_title
;
 Synthesis of 1,1&#x2032;,2-Trisubstituted Aryl-Based Ferrocenyl
 Phosphines as Precursors for Immobilized Ligands
;
_journal_issue 20
_journal_name_full Organometallics
_journal_page_first 5852
_journal_paper_doi 10.1021/om400449v
_journal_volume 32
_journal_year 2013
_chemical_formula_sum 'C31 H29 Br Fe N O P'
_chemical_formula_weight 598.28
_space_group_IT_number 2
_space_group_name_Hall '-P 1'
_space_group_name_H-M_alt 'P -1'
_symmetry_cell_setting triclinic
_symmetry_space_group_name_H-M 'P -1'
_atom_sites_solution_hydrogens geom
_atom_sites_solution_primary direct
_atom_sites_solution_secondary difmap
_audit_conform_dict_location ftp://ftp.iucr.org/pub/cif_core.dic
_audit_conform_dict_name cif_core.dic
_audit_conform_dict_version 2.4
_audit_creation_date 2012-02-15T17:46:18-00:00
_audit_creation_method 'WinGX routine CIF_UPDATE'
_cell_angle_alpha 73.740(3)
_cell_angle_beta 88.534(3)
_cell_angle_gamma 71.886(3)
_cell_formula_units_Z 2
_cell_length_a 8.5246(2)
_cell_length_b 10.8789(4)
_cell_length_c 15.6466(6)
_cell_measurement_reflns_used 16664
_cell_measurement_temperature 130(2)
_cell_measurement_theta_max 34.7712
_cell_measurement_theta_min 2.8953
_cell_volume 1320.95(8)
_computing_cell_refinement
;
        CrysAlisPro, Agilent Technologies,
        Version 1.171.35.19 (release 27-10-2011 CrysAlis171 .NET)
        (compiled Oct 27 2011,15:02:11)
;
_computing_data_collection
;
        CrysAlisPro, Agilent Technologies,
        Version 1.171.35.19 (release 27-10-2011 CrysAlis171 .NET)
        (compiled Oct 27 2011,15:02:11)
;
_computing_data_reduction
;
        CrysAlisPro, Agilent Technologies,
        Version 1.171.35.19 (release 27-10-2011 CrysAlis171 .NET)
        (compiled Oct 27 2011,15:02:11)
;
_computing_molecular_graphics
;
 ORTEP3 for Windows
 L. J. Farrugia, J. Appl. Crystallogr. 1997, 30, 565.
;
_computing_publication_material
;
 WINGX
 L.J. Farrugia,
 J. Appl. Cryst., 1999, 32, 837-838.
;
_computing_structure_refinement 'SHELXL-97 (Sheldrick, 2008)'
_computing_structure_solution
;
 SIR92
 A. Altomare, G. Cascarano, C. Giacovazzo and A. Guagliardi,
 J. Appl. Crystallogr. 1993, 26, 343-350.
;
_diffrn_ambient_temperature 130(2)
_diffrn_detector_area_resol_mean 16.356
_diffrn_measured_fraction_theta_full 0.999
_diffrn_measured_fraction_theta_max 0.999
_diffrn_measurement_device_type 'Xcalibur, Sapphire3, Gemini'
_diffrn_measurement_method '\w scans'
_diffrn_orient_matrix_UB_11 -0.0831455
_diffrn_orient_matrix_UB_12 0.0355479
_diffrn_orient_matrix_UB_13 -0.0167839
_diffrn_orient_matrix_UB_21 0.0260024
_diffrn_orient_matrix_UB_22 0.051321
_diffrn_orient_matrix_UB_23 -0.0296913
_diffrn_orient_matrix_UB_31 0.0104744
_diffrn_orient_matrix_UB_32 -0.035052
_diffrn_orient_matrix_UB_33 -0.032814
_diffrn_radiation_monochromator graphite
_diffrn_radiation_type MoK\a
_diffrn_radiation_wavelength 0.71073
_diffrn_reflns_av_R_equivalents 0.029
_diffrn_reflns_av_unetI/netI 0.0231
_diffrn_reflns_limit_h_max 13
_diffrn_reflns_limit_h_min -13
_diffrn_reflns_limit_k_max 16
_diffrn_reflns_limit_k_min -16
_diffrn_reflns_limit_l_max 24
_diffrn_reflns_limit_l_min -24
_diffrn_reflns_number 48888
_diffrn_reflns_theta_full 33.14
_diffrn_reflns_theta_max 33.14
_diffrn_reflns_theta_min 2.9
_exptl_absorpt_coefficient_mu 2.169
_exptl_absorpt_correction_T_max 1
_exptl_absorpt_correction_T_min 0.81437
_exptl_absorpt_correction_type multi-scan
_exptl_absorpt_process_details
;
        CrysAlisPro, Agilent Technologies,
        Version 1.171.35.19 (release 27-10-2011 CrysAlis171 .NET)
        (compiled Oct 27 2011,15:02:11)
        Empirical absorption correction using spherical harmonics,
 implemented in SCALE3 ABSPACK scaling algorithm.
;
_exptl_crystal_colour orange
_exptl_crystal_density_diffrn 1.504
_exptl_crystal_density_method 'not measured'
_exptl_crystal_description prism
_exptl_crystal_F_000 612
_exptl_crystal_size_max 0.35
_exptl_crystal_size_mid 0.25
_exptl_crystal_size_min 0.2
_refine_diff_density_max 0.508
_refine_diff_density_min -0.73
_refine_diff_density_rms 0.066
_refine_ls_extinction_method none
_refine_ls_goodness_of_fit_ref 1.056
_refine_ls_hydrogen_treatment constr
_refine_ls_matrix_type full
_refine_ls_number_parameters 327
_refine_ls_number_reflns 10060
_refine_ls_number_restraints 0
_refine_ls_restrained_S_all 1.056
_refine_ls_R_factor_all 0.04
_refine_ls_R_factor_gt 0.0294
_refine_ls_shift/su_max 0.001
_refine_ls_shift/su_mean 0
_refine_ls_structure_factor_coef Fsqd
_refine_ls_weighting_details 'calc w=1/[\s^2^(Fo^2^)+(0.0324P)^2^+0.5839P] where P=(Fo^2^+2Fc^2^)/3'
_refine_ls_weighting_scheme calc
_refine_ls_wR_factor_gt 0.0703
_refine_ls_wR_factor_ref 0.0762
_reflns_number_gt 8459
_reflns_number_total 10060
_reflns_threshold_expression >2\s(I)
_cod_data_source_file archive_x1488fin.cif
_cod_data_source_block x1488fin
_cod_depositor_comments
;
The following automatic conversions were performed:

data item '_symmetry_cell_setting' value 'Triclinic' was changed to
'triclinic' in accordance with the
/home/saulius/struct/COD-crude-data/automatic-downloads/DataCite-retrospective/ACS/depositions/lib/dictionaries/cif_core.dic
dictionary named 'cif_core.dic' version 2.4.2 last updated on
2011-04-26.

Automatic conversion script
Id: cif_fix_values 6909 2019-04-08 15:41:33Z antanas 
;
_cod_original_sg_symbol_H-M P-1
_cod_database_code 4089551

loop_
_symmetry_equiv_pos_as_xyz
'x, y, z'
'-x, -y, -z'

loop_
_atom_site_label
_atom_site_type_symbol
_atom_site_fract_x
_atom_site_fract_y
_atom_site_fract_z
_atom_site_U_iso_or_equiv
_atom_site_adp_type
_atom_site_occupancy
_atom_site_symmetry_multiplicity
_atom_site_calc_flag
_atom_site_refinement_flags
Br1 Br 0.776406(18) 0.810997(17) 0.365567(12) 0.03379(5) Uani 1 1 d .
Fe1 Fe 0.36376(2) 0.968097(17) 0.280915(12) 0.01503(4) Uani 1 1 d .
P1 P 0.87635(4) 0.40185(3) 0.17293(2) 0.01500(6) Uani 1 1 d .
O1 O 1.04530(12) 0.35620(10) 0.14165(7) 0.02222(18) Uani 1 1 d .
N1 N 0.37398(14) 0.54708(11) 0.31157(8) 0.0194(2) Uani 1 1 d .
C1 C 0.33425(15) 0.79418(12) 0.26879(8) 0.0156(2) Uani 1 1 d .
C2 C 0.42485(15) 0.84879(12) 0.19655(8) 0.0160(2) Uani 1 1 d .
C3 C 0.32074(17) 0.98235(13) 0.15006(8) 0.0200(2) Uani 1 1 d .
H3 H 0.3491 1.0423 0.0999 0.024 Uiso 1 1 calc R
C4 C 0.16872(17) 1.00989(14) 0.19148(9) 0.0225(2) Uani 1 1 d .
H4 H 0.078 1.0909 0.1738 0.027 Uiso 1 1 calc R
C5 C 0.17637(16) 0.89460(13) 0.26416(9) 0.0198(2) Uani 1 1 d .
H5 H 0.0909 0.8856 0.3032 0.024 Uiso 1 1 calc R
C6 C 0.57020(16) 0.94758(13) 0.35142(9) 0.0213(2) Uani 1 1 d .
C7 C 0.52230(18) 1.07361(14) 0.28332(10) 0.0235(3) Uani 1 1 d .
H7 H 0.5862 1.1028 0.236 0.028 Uiso 1 1 calc R
C8 C 0.35992(19) 1.14735(14) 0.30006(10) 0.0256(3) Uani 1 1 d .
H8 H 0.2959 1.2349 0.2653 0.031 Uiso 1 1 calc R
C9 C 0.31053(19) 1.06709(15) 0.37774(10) 0.0256(3) Uani 1 1 d .
H9 H 0.2079 1.0924 0.4038 0.031 Uiso 1 1 calc R
C10 C 0.44049(18) 0.94254(14) 0.40989(9) 0.0229(2) Uani 1 1 d .
H10 H 0.4405 0.87 0.4607 0.027 Uiso 1 1 calc R
C11 C 0.39044(16) 0.66083(12) 0.33982(8) 0.0172(2) Uani 1 1 d .
H11A H 0.5079 0.6412 0.3585 0.021 Uiso 1 1 calc R
H11B H 0.3251 0.6683 0.3924 0.021 Uiso 1 1 calc R
C12 C 0.2058(2) 0.57209(17) 0.27885(14) 0.0366(4) Uani 1 1 d .
H12A H 0.1996 0.4944 0.2607 0.055 Uiso 1 1 calc R
H12B H 0.1737 0.653 0.2275 0.055 Uiso 1 1 calc R
H12C H 0.1307 0.5858 0.3263 0.055 Uiso 1 1 calc R
C13 C 0.4274(2) 0.42395(14) 0.38606(11) 0.0299(3) Uani 1 1 d .
H13A H 0.3528 0.4328 0.4342 0.045 Uiso 1 1 calc R
H13B H 0.5403 0.4096 0.4079 0.045 Uiso 1 1 calc R
H13C H 0.4251 0.3469 0.366 0.045 Uiso 1 1 calc R
C14 C 0.59028(15) 0.78378(12) 0.17032(8) 0.0160(2) Uani 1 1 d .
C15 C 0.65162(15) 0.64374(12) 0.18815(8) 0.0156(2) Uani 1 1 d .
H15 H 0.5907 0.5897 0.2225 0.019 Uiso 1 1 calc R
C16 C 0.80121(15) 0.58192(12) 0.15626(8) 0.0158(2) Uani 1 1 d .
C17 C 0.89335(16) 0.65998(13) 0.10698(9) 0.0206(2) Uani 1 1 d .
H17 H 0.9947 0.6183 0.0847 0.025 Uiso 1 1 calc R
C18 C 0.83497(18) 0.79986(14) 0.09080(9) 0.0236(3) Uani 1 1 d .
H18 H 0.898 0.8535 0.0583 0.028 Uiso 1 1 calc R
C19 C 0.68532(17) 0.86112(13) 0.12191(9) 0.0210(2) Uani 1 1 d .
H19 H 0.6468 0.9565 0.1103 0.025 Uiso 1 1 calc R
C20 C 0.72666(16) 0.35712(12) 0.11778(8) 0.0168(2) Uani 1 1 d .
C21 C 0.55918(16) 0.38914(13) 0.13562(9) 0.0200(2) Uani 1 1 d .
H21 H 0.5194 0.4366 0.1784 0.024 Uiso 1 1 calc R
C22 C 0.45081(18) 0.35155(14) 0.09090(9) 0.0237(3) Uani 1 1 d .
H22 H 0.337 0.3745 0.1025 0.028 Uiso 1 1 calc R
C23 C 0.5095(2) 0.28035(15) 0.02924(9) 0.0270(3) Uani 1 1 d .
H23 H 0.4357 0.2538 -0.0007 0.032 Uiso 1 1 calc R
C24 C 0.6753(2) 0.24790(16) 0.01130(9) 0.0288(3) Uani 1 1 d .
H24 H 0.7147 0.1994 -0.031 0.035 Uiso 1 1 calc R
C25 C 0.78432(18) 0.28644(14) 0.05534(8) 0.0225(2) Uani 1 1 d .
H25 H 0.8977 0.2646 0.0428 0.027 Uiso 1 1 calc R
C26 C 0.86475(15) 0.32684(12) 0.29099(8) 0.0162(2) Uani 1 1 d .
C27 C 0.89372(17) 0.38794(14) 0.35400(9) 0.0212(2) Uani 1 1 d .
H27 H 0.91 0.4737 0.3348 0.025 Uiso 1 1 calc R
C28 C 0.89870(19) 0.32349(15) 0.44461(9) 0.0244(3) Uani 1 1 d .
H28 H 0.9193 0.365 0.4872 0.029 Uiso 1 1 calc R
C29 C 0.87363(18) 0.19834(15) 0.47320(9) 0.0241(3) Uani 1 1 d .
H29 H 0.877 0.1547 0.5352 0.029 Uiso 1 1 calc R
C30 C 0.84368(18) 0.13722(13) 0.41127(9) 0.0227(2) Uani 1 1 d .
H30 H 0.8255 0.0522 0.4308 0.027 Uiso 1 1 calc R
C31 C 0.84037(16) 0.20071(13) 0.32044(8) 0.0190(2) Uani 1 1 d .
H31 H 0.8214 0.1581 0.2782 0.023 Uiso 1 1 calc R

loop_
_atom_site_aniso_label
_atom_site_aniso_U_11
_atom_site_aniso_U_22
_atom_site_aniso_U_33
_atom_site_aniso_U_23
_atom_site_aniso_U_13
_atom_site_aniso_U_12
Br1 0.01809(7) 0.03307(8) 0.04645(10) -0.01122(7) -0.00866(6) -0.00216(6)
Fe1 0.01445(8) 0.01234(7) 0.01775(8) -0.00459(6) 0.00002(6) -0.00315(6)
P1 0.01278(13) 0.01405(12) 0.01571(13) -0.00230(10) 0.00273(10) -0.00273(10)
O1 0.0147(4) 0.0208(4) 0.0265(5) -0.0041(4) 0.0069(3) -0.0020(3)
N1 0.0181(5) 0.0152(4) 0.0270(5) -0.0073(4) 0.0031(4) -0.0073(4)
C1 0.0136(5) 0.0147(5) 0.0190(5) -0.0057(4) 0.0011(4) -0.0047(4)
C2 0.0166(5) 0.0141(5) 0.0167(5) -0.0048(4) 0.0000(4) -0.0036(4)
C3 0.0225(6) 0.0163(5) 0.0174(5) -0.0027(4) -0.0029(4) -0.0025(4)
C4 0.0187(6) 0.0193(5) 0.0253(6) -0.0069(5) -0.0056(5) 0.0010(5)
C5 0.0136(5) 0.0205(5) 0.0264(6) -0.0099(5) 0.0005(4) -0.0040(4)
C6 0.0184(6) 0.0207(6) 0.0256(6) -0.0074(5) -0.0026(5) -0.0064(5)
C7 0.0250(6) 0.0209(6) 0.0281(6) -0.0059(5) 0.0005(5) -0.0128(5)
C8 0.0301(7) 0.0153(5) 0.0326(7) -0.0097(5) -0.0023(5) -0.0061(5)
C9 0.0262(7) 0.0260(6) 0.0279(6) -0.0156(5) 0.0028(5) -0.0061(5)
C10 0.0259(6) 0.0247(6) 0.0198(5) -0.0068(5) -0.0006(5) -0.0099(5)
C11 0.0182(5) 0.0147(5) 0.0195(5) -0.0051(4) 0.0035(4) -0.0063(4)
C12 0.0256(7) 0.0262(7) 0.0637(11) -0.0175(7) -0.0066(7) -0.0110(6)
C13 0.0344(8) 0.0170(6) 0.0367(8) -0.0038(5) 0.0041(6) -0.0093(5)
C14 0.0182(5) 0.0149(5) 0.0144(5) -0.0036(4) 0.0015(4) -0.0050(4)
C15 0.0159(5) 0.0147(5) 0.0155(5) -0.0033(4) 0.0020(4) -0.0052(4)
C16 0.0151(5) 0.0147(5) 0.0157(5) -0.0020(4) 0.0016(4) -0.0041(4)
C17 0.0178(5) 0.0189(5) 0.0234(6) -0.0034(4) 0.0067(4) -0.0061(4)
C18 0.0255(6) 0.0190(5) 0.0262(6) -0.0031(5) 0.0091(5) -0.0105(5)
C19 0.0252(6) 0.0156(5) 0.0220(6) -0.0037(4) 0.0057(5) -0.0080(5)
C20 0.0191(5) 0.0145(5) 0.0141(5) -0.0018(4) 0.0007(4) -0.0037(4)
C21 0.0201(6) 0.0197(5) 0.0210(5) -0.0066(4) 0.0023(4) -0.0067(5)
C22 0.0237(6) 0.0227(6) 0.0234(6) -0.0012(5) -0.0032(5) -0.0098(5)
C23 0.0384(8) 0.0245(6) 0.0188(6) -0.0020(5) -0.0063(5) -0.0141(6)
C24 0.0417(9) 0.0276(7) 0.0190(6) -0.0100(5) 0.0005(6) -0.0105(6)
C25 0.0268(6) 0.0211(6) 0.0169(5) -0.0056(4) 0.0032(5) -0.0037(5)
C26 0.0136(5) 0.0162(5) 0.0170(5) -0.0025(4) 0.0004(4) -0.0042(4)
C27 0.0228(6) 0.0210(6) 0.0205(5) -0.0044(4) -0.0007(5) -0.0094(5)
C28 0.0276(7) 0.0273(6) 0.0186(5) -0.0061(5) -0.0026(5) -0.0090(5)
C29 0.0249(6) 0.0257(6) 0.0167(5) -0.0006(5) 0.0002(5) -0.0057(5)
C30 0.0249(6) 0.0180(5) 0.0214(6) -0.0004(4) 0.0027(5) -0.0062(5)
C31 0.0211(6) 0.0165(5) 0.0185(5) -0.0035(4) 0.0006(4) -0.0061(4)

loop_
_atom_type_symbol
_atom_type_description
_atom_type_scat_dispersion_real
_atom_type_scat_dispersion_imag
_atom_type_scat_source
Br Br -0.2901 2.4595 'International Tables Vol C Tables 4.2.6.8 and 6.1.1.4'
Fe Fe 0.3463 0.8444 'International Tables Vol C Tables 4.2.6.8 and 6.1.1.4'
P P 0.1023 0.0942 'International Tables Vol C Tables 4.2.6.8 and 6.1.1.4'
O O 0.0106 0.006 'International Tables Vol C Tables 4.2.6.8 and 6.1.1.4'
N N 0.0061 0.0033 'International Tables Vol C Tables 4.2.6.8 and 6.1.1.4'
C C 0.0033 0.0016 'International Tables Vol C Tables 4.2.6.8 and 6.1.1.4'
H H 0 0 'International Tables Vol C Tables 4.2.6.8 and 6.1.1.4'

loop_
_geom_angle_atom_site_label_1
_geom_angle_atom_site_label_2
_geom_angle_atom_site_label_3
_geom_angle
C6 Fe1 C7 41.23(5)
C6 Fe1 C3 131.87(6)
C7 Fe1 C3 106.61(6)
C6 Fe1 C1 116.39(5)
C7 Fe1 C1 147.12(5)
C3 Fe1 C1 69.22(5)
C6 Fe1 C8 68.66(6)
C7 Fe1 C8 40.96(6)
C3 Fe1 C8 112.95(6)
C1 Fe1 C8 171.68(6)
C6 Fe1 C5 148.74(5)
C7 Fe1 C5 169.56(6)
C3 Fe1 C5 68.32(5)
C1 Fe1 C5 41.03(5)
C8 Fe1 C5 131.39(6)
C6 Fe1 C2 109.17(5)
C7 Fe1 C2 113.74(6)
C3 Fe1 C2 41.13(5)
C1 Fe1 C2 41.37(5)
C8 Fe1 C2 145.14(6)
C5 Fe1 C2 68.94(5)
C6 Fe1 C10 40.83(6)
C7 Fe1 C10 69.35(6)
C3 Fe1 C10 172.18(6)
C1 Fe1 C10 110.27(5)
C8 Fe1 C10 68.75(6)
C5 Fe1 C10 116.77(6)
C2 Fe1 C10 133.48(5)
C6 Fe1 C4 170.10(6)
C7 Fe1 C4 129.80(6)
C3 Fe1 C4 40.51(5)
C1 Fe1 C4 69.07(5)
C8 Fe1 C4 107.00(6)
C5 Fe1 C4 40.59(5)
C2 Fe1 C4 68.94(5)
C10 Fe1 C4 147.15(6)
C6 Fe1 C9 68.16(6)
C7 Fe1 C9 68.70(6)
C3 Fe1 C9 145.24(6)
C1 Fe1 C9 133.49(6)
C8 Fe1 C9 40.59(6)
C5 Fe1 C9 109.87(6)
C2 Fe1 C9 173.24(5)
C10 Fe1 C9 40.55(6)
C4 Fe1 C9 114.80(6)
O1 P1 C16 112.44(6)
O1 P1 C26 113.30(6)
C16 P1 C26 105.45(6)
O1 P1 C20 112.29(6)
C16 P1 C20 107.91(6)
C26 P1 C20 104.90(5)
C12 N1 C13 110.61(12)
C12 N1 C11 111.77(11)
C13 N1 C11 109.41(11)
C5 C1 C2 107.25(11)
C5 C1 C11 124.13(11)
C2 C1 C11 128.57(11)
C5 C1 Fe1 69.62(7)
C2 C1 Fe1 69.53(7)
C11 C1 Fe1 124.12(8)
C3 C2 C1 107.21(11)
C3 C2 C14 124.13(11)
C1 C2 C14 128.63(11)
C3 C2 Fe1 69.20(7)
C1 C2 Fe1 69.10(7)
C14 C2 Fe1 128.21(8)
C4 C3 C2 108.82(11)
C4 C3 Fe1 70.17(7)
C2 C3 Fe1 69.68(7)
C3 C4 C5 107.86(11)
C3 C4 Fe1 69.31(7)
C5 C4 Fe1 69.44(7)
C4 C5 C1 108.85(11)
C4 C5 Fe1 69.97(7)
C1 C5 Fe1 69.35(7)
C10 C6 C7 109.42(12)
C10 C6 Br1 124.74(10)
C7 C6 Br1 125.79(11)
C10 C6 Fe1 70.85(8)
C7 C6 Fe1 69.90(7)
Br1 C6 Fe1 127.53(7)
C8 C7 C6 106.84(12)
C8 C7 Fe1 69.92(8)
C6 C7 Fe1 68.86(7)
C9 C8 C7 108.21(12)
C9 C8 Fe1 70.21(8)
C7 C8 Fe1 69.12(7)
C8 C9 C10 108.69(13)
C8 C9 Fe1 69.20(8)
C10 C9 Fe1 69.56(8)
C6 C10 C9 106.84(12)
C6 C10 Fe1 68.31(7)
C9 C10 Fe1 69.89(8)
N1 C11 C1 114.03(10)
C15 C14 C19 118.39(11)
C15 C14 C2 120.46(11)
C19 C14 C2 121.02(11)
C14 C15 C16 120.94(11)
C15 C16 C17 120.15(11)
C15 C16 P1 121.54(9)
C17 C16 P1 118.26(9)
C18 C17 C16 119.27(12)
C19 C18 C17 120.41(12)
C18 C19 C14 120.80(12)
C25 C20 C21 119.53(12)
C25 C20 P1 117.30(10)
C21 C20 P1 123.17(10)
C22 C21 C20 120.21(13)
C23 C22 C21 119.89(14)
C24 C23 C22 120.29(13)
C23 C24 C25 120.07(13)
C20 C25 C24 119.99(14)
C27 C26 C31 119.14(11)
C27 C26 P1 120.83(9)
C31 C26 P1 119.81(9)
C28 C27 C26 120.19(12)
C27 C28 C29 120.22(13)
C30 C29 C28 120.08(12)
C29 C30 C31 119.91(12)
C30 C31 C26 120.45(12)

loop_
_geom_bond_atom_site_label_1
_geom_bond_atom_site_label_2
_geom_bond_distance
Br1 C6 1.8864(14)
Fe1 C6 2.0201(13)
Fe1 C7 2.0340(13)
Fe1 C3 2.0434(13)
Fe1 C1 2.0441(12)
Fe1 C8 2.0446(13)
Fe1 C5 2.0477(13)
Fe1 C2 2.0499(12)
Fe1 C10 2.0537(13)
Fe1 C4 2.0548(13)
Fe1 C9 2.0580(14)
P1 O1 1.4885(10)
P1 C16 1.8051(12)
P1 C26 1.8123(12)
P1 C20 1.8131(13)
N1 C12 1.4517(19)
N1 C13 1.4607(18)
N1 C11 1.4710(16)
C1 C5 1.4341(17)
C1 C2 1.4463(17)
C1 C11 1.5038(17)
C2 C3 1.4377(17)
C2 C14 1.4731(17)
C3 C4 1.4189(19)
C4 C5 1.4229(19)
C6 C10 1.421(2)
C6 C7 1.4276(19)
C7 C8 1.427(2)
C8 C9 1.423(2)
C9 C10 1.425(2)
C14 C15 1.3951(16)
C14 C19 1.4048(17)
C15 C16 1.3962(17)
C16 C17 1.3964(17)
C17 C18 1.3955(19)
C18 C19 1.3891(19)
C20 C25 1.3958(18)
C20 C21 1.4008(18)
C21 C22 1.3922(18)
C22 C23 1.391(2)
C23 C24 1.388(2)
C24 C25 1.397(2)
C26 C27 1.3986(18)
C26 C31 1.3989(17)
C27 C28 1.3897(18)
C28 C29 1.391(2)
C29 C30 1.387(2)
C30 C31 1.3921(18)
